data_7231111
loop_
_publ_author_name
'Pino-Cuevas, Arantxa'
'Gra\~na, Ana'
'Abram, Ulrich'
'Carballo, Rosa'
'V\'azquez-L\'opez, Ezequiel M.'

_publ_section_title
;
 Structural study of mono-, di- and tetranuclear complexes of the
 {Re(CO)3}+ fragment with thiosemicarbazone/thiosemicarbazonate ligands
 containing benzothiazole or benzoxazole groups
;
_journal_issue 33
_journal_name_full CrystEngComm
_journal_page_first 4781
_journal_paper_doi 10.1039/C8CE00874D
_journal_volume 20
_journal_year 2018
_chemical_formula_sum 'C20 H16 Br N4 O5 Re S'
_chemical_formula_weight 690.54
_space_group_crystal_system triclinic
_space_group_IT_number 2
_space_group_name_Hall '-P 1'
_space_group_name_H-M_alt 'P -1'
_symmetry_space_group_name_Hall '-P 1'
_symmetry_space_group_name_H-M 'P -1'
_atom_sites_solution_hydrogens geom
_audit_creation_method SHELXL-2013
_audit_update_record
;
2018-03-09 deposited with the CCDC.
2018-07-09 downloaded from the CCDC.
;
_cell_angle_alpha 65.0899(12)
_cell_angle_beta 83.9903(15)
_cell_angle_gamma 89.3394(18)
_cell_formula_units_Z 2
_cell_length_a 8.6134(3)
_cell_length_b 11.6521(5)
_cell_length_c 12.9674(5)
_cell_measurement_reflns_used 8147
_cell_measurement_temperature 296(2)
_cell_measurement_theta_max 67.97
_cell_measurement_theta_min 3.78
_cell_volume 1173.13(8)
_computing_cell_refinement 'Bruker SAINT'
_computing_data_collection 'Bruker APEX3'
_computing_data_reduction 'Bruker SAINT'
_computing_structure_refinement 'SHELXL-2013 (Sheldrick, 2013)'
_diffrn_ambient_temperature 296(2)
_diffrn_measured_fraction_theta_full 0.963
_diffrn_measured_fraction_theta_max 0.938
_diffrn_measurement_device_type 'Bruker CCD Smart 6000'
_diffrn_measurement_method '\f and \w scans'
_diffrn_radiation_type CuK\a
_diffrn_radiation_wavelength 1.54178
_diffrn_reflns_av_R_equivalents 0.0451
_diffrn_reflns_av_unetI/netI 0.0374
_diffrn_reflns_Laue_measured_fraction_full 0.963
_diffrn_reflns_Laue_measured_fraction_max 0.938
_diffrn_reflns_limit_h_max 10
_diffrn_reflns_limit_h_min -10
_diffrn_reflns_limit_k_max 13
_diffrn_reflns_limit_k_min -14
_diffrn_reflns_limit_l_max 15
_diffrn_reflns_limit_l_min -15
_diffrn_reflns_number 18464
_diffrn_reflns_point_group_measured_fraction_full 0.963
_diffrn_reflns_point_group_measured_fraction_max 0.938
_diffrn_reflns_theta_full 67.000
_diffrn_reflns_theta_max 68.747
_diffrn_reflns_theta_min 3.781
_exptl_absorpt_coefficient_mu 13.296
_exptl_absorpt_correction_T_max 0.7530
_exptl_absorpt_correction_T_min 0.4231
_exptl_absorpt_correction_type multi-scan
_exptl_absorpt_process_details 'SADABS-2014/4 (Bruker AXS Inc.)'
_exptl_crystal_colour brown
_exptl_crystal_density_diffrn 1.955
_exptl_crystal_density_method 'not measured'
_exptl_crystal_description irregular
_exptl_crystal_F_000 660
_exptl_crystal_size_max 0.181
_exptl_crystal_size_mid 0.065
_exptl_crystal_size_min 0.061
_refine_diff_density_max 1.173
_refine_diff_density_min -1.757
_refine_diff_density_rms 0.141
_refine_ls_extinction_method none
_refine_ls_goodness_of_fit_ref 1.146
_refine_ls_hydrogen_treatment constr
_refine_ls_matrix_type full
_refine_ls_number_parameters 291
_refine_ls_number_reflns 4074
_refine_ls_number_restraints 0
_refine_ls_restrained_S_all 1.146
_refine_ls_R_factor_all 0.0353
_refine_ls_R_factor_gt 0.0344
_refine_ls_shift/su_max 0.001
_refine_ls_shift/su_mean 0.000
_refine_ls_structure_factor_coef Fsqd
_refine_ls_weighting_details 'w=1/[\s^2^(Fo^2^)+(0.0536P)^2^+3.7850P] where P=(Fo^2^+2Fc^2^)/3'
_refine_ls_weighting_scheme calc
_refine_ls_wR_factor_gt 0.1029
_refine_ls_wR_factor_ref 0.1047
_reflns_Friedel_coverage 0.000
_reflns_number_gt 3959
_reflns_number_total 4074
_reflns_threshold_expression 'I > 2\s(I)'
_cod_data_source_file c8ce00874d2.cif
_cod_data_source_block 8b_H2O
_cod_depositor_comments 'Adding full bibliography for 7231102--7231118.cif.'
_cod_original_cell_volume 1173.14(8)
_cod_database_code 7231111
_shelx_space_group_comment
; 
The symmetry employed for this shelxl refinement is uniquely defined 
by the following loop, which should always be used as a source of 
symmetry information in preference to the above space-group names. 
They are only intended as comments. 
;
_shelx_estimated_absorpt_t_min 0.197
_shelx_estimated_absorpt_t_max 0.498
_shelxl_version_number 2013-4

loop_
_space_group_symop_operation_xyz
'x, y, z'
'-x, -y, -z'

loop_
_atom_site_label
_atom_site_type_symbol
_atom_site_fract_x
_atom_site_fract_y
_atom_site_fract_z
_atom_site_U_iso_or_equiv
_atom_site_adp_type
_atom_site_occupancy
_atom_site_site_symmetry_order
_atom_site_calc_flag
_atom_site_refinement_flags_posn
_atom_site_refinement_flags_adp
S2 S 0.12176(19) 0.54143(15) 0.21896(13) 0.0451(4) Uani 1 1 d . .
Re1 Re 0.22964(3) 0.36871(2) 0.37930(2) 0.03375(12) Uani 1 1 d . .
C1 C -0.0426(7) 0.4649(6) 0.2174(5) 0.0360(12) Uani 1 1 d . .
C2 C -0.0997(7) 0.2082(6) 0.4875(5) 0.0384(13) Uani 1 1 d . .
C3 C -0.0311(7) 0.1460(6) 0.5984(5) 0.0375(12) Uani 1 1 d . .
C4 C -0.0021(8) 0.2157(6) 0.6596(5) 0.0431(14) Uani 1 1 d . .
H4 H -0.0271 0.3005 0.6324 0.052 Uiso 1 1 calc R U
C5 C 0.0645(8) 0.1576(6) 0.7615(5) 0.0445(14) Uani 1 1 d . .
H5 H 0.0866 0.2042 0.8017 0.053 Uiso 1 1 calc R U
C6 C 0.0985(7) 0.0288(6) 0.8038(5) 0.0409(13) Uani 1 1 d . .
C7 C 0.0543(8) -0.0410(6) 0.7467(5) 0.0462(14) Uani 1 1 d . .
H7 H 0.0685 -0.1279 0.7773 0.055 Uiso 1 1 calc R U
C8 C -0.0102(8) 0.0169(6) 0.6453(5) 0.0450(14) Uani 1 1 d . .
H8 H -0.0399 -0.0310 0.6081 0.054 Uiso 1 1 calc R U
C9 C 0.1801(7) -0.0300(6) 0.9061(5) 0.0411(13) Uani 1 1 d . .
C10 C 0.2867(8) -0.0356(7) 1.0518(5) 0.0462(15) Uani 1 1 d . .
C11 C 0.3404(10) -0.0089(8) 1.1349(6) 0.0600(19) Uani 1 1 d . .
H11 H 0.3147 0.0645 1.1436 0.072 Uiso 1 1 calc R U
C12 C 0.4361(10) -0.0985(9) 1.2061(6) 0.067(2) Uani 1 1 d . .
H12 H 0.4755 -0.0853 1.2644 0.081 Uiso 1 1 calc R U
C13 C 0.4737(10) -0.2082(9) 1.1906(7) 0.073(2) Uani 1 1 d . .
H13 H 0.5382 -0.2663 1.2388 0.087 Uiso 1 1 calc R U
C14 C 0.4170(10) -0.2315(8) 1.1057(7) 0.062(2) Uani 1 1 d . .
H14 H 0.4425 -0.3041 1.0954 0.075 Uiso 1 1 calc R U
C15 C 0.3198(8) -0.1423(6) 1.0354(5) 0.0462(15) Uani 1 1 d . .
C16 C -0.1002(11) 0.6329(8) 0.0348(6) 0.068(2) Uani 1 1 d . .
H16A H -0.1299 0.6994 0.0574 0.102 Uiso 1 1 calc R U
H16B H -0.1595 0.6371 -0.0253 0.102 Uiso 1 1 calc R U
H16C H 0.0092 0.6427 0.0079 0.102 Uiso 1 1 calc R U
C17 C -0.2573(8) 0.1610(8) 0.4814(6) 0.0583(19) Uani 1 1 d . .
H17A H -0.3319 0.2252 0.4738 0.087 Uiso 1 1 calc R U
H17B H -0.2877 0.0863 0.5500 0.087 Uiso 1 1 calc R U
H17C H -0.2538 0.1412 0.4165 0.087 Uiso 1 1 calc R U
C30 C 0.3095(7) 0.2225(7) 0.4997(5) 0.0467(15) Uani 1 1 d . .
C31 C 0.4387(8) 0.4353(6) 0.3355(6) 0.0447(14) Uani 1 1 d . .
C32 C 0.2047(8) 0.4571(7) 0.4765(6) 0.0502(16) Uani 1 1 d . .
N1 N -0.1311(6) 0.5104(6) 0.1328(4) 0.0474(13) Uani 1 1 d . .
H1 H -0.2113 0.4655 0.1355 0.057 Uiso 1 1 calc R U
N2 N -0.0925(6) 0.3521(5) 0.3026(4) 0.0414(11) Uani 1 1 d . .
H2 H -0.1717 0.3131 0.2952 0.050 Uiso 1 1 calc R U
N3 N -0.0196(5) 0.2974(5) 0.4021(4) 0.0336(10) Uani 1 1 d . .
N5 N 0.2492(7) -0.1363(6) 0.9395(5) 0.0495(13) Uani 1 1 d . .
O1 O 0.1957(6) 0.0367(5) 0.9696(4) 0.0485(11) Uani 1 1 d . .
O30 O 0.3615(6) 0.1382(6) 0.5670(5) 0.0699(16) Uani 1 1 d . .
O31 O 0.5648(6) 0.4770(6) 0.3074(5) 0.0663(14) Uani 1 1 d . .
O32 O 0.1928(7) 0.5089(6) 0.5318(5) 0.0711(16) Uani 1 1 d . .
Br1 Br 0.27725(8) 0.24908(7) 0.24630(6) 0.05005(19) Uani 1 1 d . .
O1S O 0.6675(7) 0.2903(6) 0.1860(6) 0.0697(15) Uani 1 1 d . .

loop_
_atom_site_aniso_label
_atom_site_aniso_U_11
_atom_site_aniso_U_22
_atom_site_aniso_U_33
_atom_site_aniso_U_23
_atom_site_aniso_U_13
_atom_site_aniso_U_12
S2 0.0431(8) 0.0458(8) 0.0424(8) -0.0120(6) -0.0160(6) -0.0005(6)
Re1 0.02743(17) 0.04534(19) 0.03208(17) -0.01824(13) -0.01058(10) 0.00375(11)
C1 0.031(3) 0.050(3) 0.031(3) -0.018(2) -0.011(2) 0.008(2)
C2 0.030(3) 0.051(3) 0.033(3) -0.017(3) -0.006(2) 0.002(3)
C3 0.031(3) 0.048(3) 0.029(3) -0.011(2) -0.005(2) 0.005(2)
C4 0.044(3) 0.046(3) 0.038(3) -0.016(3) -0.009(3) 0.009(3)
C5 0.048(4) 0.053(4) 0.036(3) -0.021(3) -0.010(3) 0.005(3)
C6 0.035(3) 0.052(3) 0.029(3) -0.010(2) -0.007(2) -0.005(3)
C7 0.052(4) 0.044(3) 0.040(3) -0.015(3) -0.007(3) 0.002(3)
C8 0.049(4) 0.053(4) 0.035(3) -0.018(3) -0.010(3) -0.001(3)
C9 0.039(3) 0.052(3) 0.030(3) -0.015(3) -0.003(2) 0.004(3)
C10 0.045(3) 0.065(4) 0.028(3) -0.019(3) -0.003(2) -0.007(3)
C11 0.062(5) 0.079(5) 0.040(4) -0.025(4) -0.007(3) -0.008(4)
C12 0.064(5) 0.100(6) 0.036(4) -0.024(4) -0.011(3) -0.017(5)
C13 0.066(5) 0.081(6) 0.049(4) -0.002(4) -0.020(4) -0.009(4)
C14 0.062(5) 0.056(4) 0.056(4) -0.009(3) -0.017(4) -0.004(4)
C15 0.042(3) 0.055(4) 0.036(3) -0.013(3) -0.008(3) -0.006(3)
C16 0.082(6) 0.073(5) 0.040(4) -0.011(4) -0.025(4) 0.006(4)
C17 0.043(4) 0.075(5) 0.043(4) -0.011(3) -0.008(3) -0.012(3)
C30 0.026(3) 0.067(4) 0.040(3) -0.015(3) -0.010(2) 0.001(3)
C31 0.040(3) 0.054(4) 0.051(4) -0.030(3) -0.015(3) 0.013(3)
C32 0.037(3) 0.065(4) 0.049(4) -0.023(3) -0.014(3) 0.009(3)
N1 0.040(3) 0.062(3) 0.038(3) -0.017(2) -0.016(2) 0.007(2)
N2 0.034(2) 0.056(3) 0.032(2) -0.014(2) -0.014(2) -0.001(2)
N3 0.027(2) 0.046(3) 0.030(2) -0.015(2) -0.0133(18) 0.0031(19)
N5 0.052(3) 0.056(3) 0.041(3) -0.019(3) -0.009(2) 0.002(3)
O1 0.052(3) 0.062(3) 0.035(2) -0.022(2) -0.0107(19) 0.004(2)
O30 0.047(3) 0.081(4) 0.062(3) -0.007(3) -0.018(2) 0.019(3)
O31 0.038(3) 0.078(4) 0.085(4) -0.036(3) -0.007(3) -0.007(2)
O32 0.072(4) 0.096(4) 0.083(4) -0.071(4) -0.024(3) 0.017(3)
Br1 0.0440(4) 0.0666(4) 0.0530(4) -0.0379(4) -0.0067(3) 0.0011(3)
O1S 0.052(3) 0.090(4) 0.090(4) -0.058(4) -0.019(3) 0.002(3)

loop_
_atom_type_symbol
_atom_type_description
_atom_type_scat_dispersion_real
_atom_type_scat_dispersion_imag
_atom_type_scat_source
C C 0.0181 0.0091 'International Tables Vol C Tables 4.2.6.8 and 6.1.1.4'
H H 0.0000 0.0000 'International Tables Vol C Tables 4.2.6.8 and 6.1.1.4'
N N 0.0311 0.0180 'International Tables Vol C Tables 4.2.6.8 and 6.1.1.4'
O O 0.0492 0.0322 'International Tables Vol C Tables 4.2.6.8 and 6.1.1.4'
S S 0.3331 0.5567 'International Tables Vol C Tables 4.2.6.8 and 6.1.1.4'
Br Br -0.6763 1.2805 'International Tables Vol C Tables 4.2.6.8 and 6.1.1.4'
Re Re -5.2083 5.8923 'International Tables Vol C Tables 4.2.6.8 and 6.1.1.4'

loop_
_geom_angle_atom_site_label_1
_geom_angle_atom_site_label_2
_geom_angle_atom_site_label_3
_geom_angle
C1 S2 Re1 98.5(2)
C31 Re1 C32 88.0(3)
C31 Re1 C30 87.3(3)
C32 Re1 C30 91.4(3)
C31 Re1 N3 171.0(2)
C32 Re1 N3 98.6(2)
C30 Re1 N3 98.6(2)
C31 Re1 S2 94.8(2)
C32 Re1 S2 93.3(2)
C30 Re1 S2 174.9(2)
N3 Re1 S2 78.76(12)
C31 Re1 Br1 89.62(19)
C32 Re1 Br1 177.4(2)
C30 Re1 Br1 87.7(2)
N3 Re1 Br1 83.91(12)
S2 Re1 Br1 87.69(4)
N1 C1 N2 115.2(5)
N1 C1 S2 122.6(5)
N2 C1 S2 122.3(4)
N3 C2 C17 123.6(5)
N3 C2 C3 118.9(5)
C17 C2 C3 117.4(5)
C8 C3 C4 119.9(5)
C8 C3 C2 119.8(6)
C4 C3 C2 120.0(5)
C5 C4 C3 119.5(6)
C4 C5 C6 120.2(6)
C7 C6 C5 118.9(6)
C7 C6 C9 120.9(6)
C5 C6 C9 120.2(6)
C8 C7 C6 120.7(6)
C7 C8 C3 120.3(6)
N5 C9 O1 115.3(5)
N5 C9 C6 126.7(6)
O1 C9 C6 117.9(6)
C11 C10 O1 127.9(7)
C11 C10 C15 124.6(7)
O1 C10 C15 107.5(5)
C10 C11 C12 115.9(8)
C11 C12 C13 120.9(7)
C14 C13 C12 121.3(8)
C13 C14 C15 117.6(8)
C10 C15 C14 119.6(7)
C10 C15 N5 109.1(6)
C14 C15 N5 131.1(7)
O30 C30 Re1 177.3(6)
O31 C31 Re1 179.0(7)
O32 C32 Re1 178.8(7)
C1 N1 C16 123.5(6)
C1 N2 N3 121.9(5)
C2 N3 N2 115.5(5)
C2 N3 Re1 131.1(4)
N2 N3 Re1 113.1(3)
C9 N5 C15 103.4(6)
C10 O1 C9 104.7(5)

loop_
_geom_bond_atom_site_label_1
_geom_bond_atom_site_label_2
_geom_bond_distance
S2 C1 1.688(6)
S2 Re1 2.4644(15)
Re1 C31 1.901(7)
Re1 C32 1.931(8)
Re1 C30 1.942(7)
Re1 N3 2.256(4)
Re1 Br1 2.6362(7)
C1 N1 1.320(7)
C1 N2 1.350(8)
C2 N3 1.292(8)
C2 C17 1.492(9)
C2 C3 1.495(8)
C3 C8 1.383(9)
C3 C4 1.393(9)
C4 C5 1.388(9)
C5 C6 1.403(9)
C6 C7 1.390(9)
C6 C9 1.463(8)
C7 C8 1.374(9)
C9 N5 1.289(9)
C9 O1 1.366(8)
C10 C11 1.364(10)
C10 O1 1.365(8)
C10 C15 1.368(10)
C11 C12 1.396(12)
C12 C13 1.404(14)
C13 C14 1.375(12)
C14 C15 1.398(10)
C15 N5 1.416(8)
C16 N1 1.460(9)
C30 O30 1.130(8)
C31 O31 1.153(8)
C32 O32 1.112(9)
N2 N3 1.390(6)

loop_
_geom_hbond_atom_site_label_D
_geom_hbond_atom_site_label_H
_geom_hbond_atom_site_label_A
_geom_hbond_distance_DH
_geom_hbond_distance_HA
_geom_hbond_distance_DA
_geom_hbond_angle_DHA
_geom_hbond_site_symmetry_A
N2 H2 O1S 0.86 2.17 2.947(7) 149.4 1_455
N1 H1 O1S 0.86 2.11 2.902(8) 152.3 1_455
C16 H16B Br1 0.96 2.89 3.794(7) 156.6 2_565
C11 H11 Br1 0.93 2.97 3.857(9) 160.4 1_556
